data_2018007
loop_
_publ_author_name
'Yufit, Dmitry S.'
'Howard, Judith A. K.'

_publ_section_title
;
 Cyclopentanone and cyclobutanone
;
_journal_coeditor_code FG3210
_journal_issue 3
_journal_name_full 'Acta Crystallographica Section C'
_journal_page_first o104
_journal_page_last o106
_journal_paper_doi 10.1107/S0108270111004069
_journal_volume 67
_journal_year 2011
_chemical_formula_iupac 'C4 H6 O'
_chemical_formula_moiety 'C4 H6 O'
_chemical_formula_sum 'C4 H6 O'
_chemical_formula_weight 70.09
_chemical_melting_point 218
_chemical_name_common cyclobutanone
_chemical_name_systematic
;
cyclobutan-1-one
;
_space_group_crystal_system monoclinic
_space_group_IT_number 15
_space_group_name_Hall '-C 2yc'
_space_group_name_H-M_alt 'C 1 2/c 1'
_symmetry_space_group_name_Hall '-C 2yc'
_symmetry_space_group_name_H-M 'C 1 2/c 1'
_atom_sites_solution_hydrogens difmap
_atom_sites_solution_primary direct
_atom_sites_solution_secondary difmap
_audit_creation_method
;
  Olex2 1.1-beta
  (compiled 2010.10.26 svn.r1482, GUI svn.r3310)
;
_cell_angle_alpha 90.00
_cell_angle_beta 85.83(3)
_cell_angle_gamma 90.00
_cell_formula_units_Z 12
_cell_length_a 15.5022(16)
_cell_length_b 9.0662(9)
_cell_length_c 8.6531(7)
_cell_measurement_reflns_used 1067
_cell_measurement_temperature 200(2)
_cell_measurement_theta_max 30.51
_cell_measurement_theta_min 2.60
_cell_volume 1212.9(2)
_computing_cell_refinement 'SAINT (Bruker, 2003)'
_computing_data_collection 'SMART (Bruker, 2003)'
_computing_data_reduction 'SAINT (Bruker, 2003)'
_computing_molecular_graphics 'OLEX2 (Dolomanov <i>et al.</i>, 2009)'
_computing_publication_material 'OLEX2 (Dolomanov <i>et al.</i>, 2009)'
_computing_structure_refinement 'SHELXL97 (Sheldrick, 2008)'
_computing_structure_solution 'SHELXS97 (Sheldrick, 2008)'
_diffrn_ambient_temperature 200.0
_diffrn_detector_area_resol_mean 5.6
_diffrn_measured_fraction_theta_full 0.781
_diffrn_measured_fraction_theta_max 0.781
_diffrn_measurement_device 'three-circle diffractometer'
_diffrn_measurement_device_type 'Bruker SMART CCD 6000 area-detector'
_diffrn_measurement_method '\w scans'
_diffrn_radiation_monochromator graphite
_diffrn_radiation_source 'fine-focus sealed tube'
_diffrn_radiation_type MoK\a
_diffrn_radiation_wavelength 0.71073
_diffrn_reflns_av_R_equivalents 0.0362
_diffrn_reflns_limit_h_max 22
_diffrn_reflns_limit_h_min -16
_diffrn_reflns_limit_k_max 12
_diffrn_reflns_limit_k_min -12
_diffrn_reflns_limit_l_max 7
_diffrn_reflns_limit_l_min -7
_diffrn_reflns_number 5379
_diffrn_reflns_theta_full 30.47
_diffrn_reflns_theta_max 30.47
_diffrn_reflns_theta_min 2.60
_exptl_absorpt_coefficient_mu 0.081
_exptl_absorpt_correction_type none
_exptl_crystal_colour colourless
_exptl_crystal_density_diffrn 1.151
_exptl_crystal_density_method 'not measured'
_exptl_crystal_description cylinder
_exptl_crystal_F_000 456
_exptl_crystal_size_max 0.5
_exptl_crystal_size_mid 0.35
_exptl_crystal_size_min 0.35
_refine_diff_density_max 0.233
_refine_diff_density_min -0.147
_refine_ls_extinction_method none
_refine_ls_goodness_of_fit_ref 1.056
_refine_ls_hydrogen_treatment refall
_refine_ls_matrix_type full
_refine_ls_number_parameters 106
_refine_ls_number_reflns 1440
_refine_ls_number_restraints 0
_refine_ls_restrained_S_all 1.056
_refine_ls_R_factor_all 0.0482
_refine_ls_R_factor_gt 0.0389
_refine_ls_shift/su_max 0.000
_refine_ls_shift/su_mean 0.000
_refine_ls_structure_factor_coef Fsqd
_refine_ls_weighting_details 'calc w=1/[\s^2^(Fo^2^)+(0.0700P)^2^+0.1500P], where P=(Fo^2^+2Fc^2^)/3'
_refine_ls_weighting_scheme calc
_refine_ls_wR_factor_gt 0.1112
_refine_ls_wR_factor_ref 0.1206
_reflns_number_gt 1127
_reflns_number_total 1440
_reflns_threshold_expression I>2\s(I)
_cod_data_source_file fg3210.cif
_cod_data_source_block CB
_cod_database_code 2018007

loop_
_space_group_symop_id
_space_group_symop_operation_xyz
1 'x, y, z'
2 '-x, y, -z+1/2'
3 'x+1/2, y+1/2, z'
4 '-x+1/2, y+1/2, -z+1/2'
5 '-x, -y, -z'
6 'x, -y, z-1/2'
7 '-x+1/2, -y+1/2, -z'
8 'x+1/2, -y+1/2, z-1/2'

loop_
_atom_site_type_symbol
_atom_site_label
_atom_site_fract_x
_atom_site_fract_y
_atom_site_fract_z
_atom_site_U_iso_or_equiv
_atom_site_adp_type
_atom_site_calc_flag
_atom_site_refinement_flags
_atom_site_occupancy
_atom_site_disorder_assembly
_atom_site_disorder_group
O O1 0.16529(5) 0.62858(10) 0.49939(11) 0.0558(3) Uani d . 1 . .
O O2 0.0000 0.59104(11) 0.2500 0.0470(3) Uani d S 1 . .
C C1 0.16682(6) 0.70470(11) 0.38539(13) 0.0408(3) Uani d . 1 . .
C C2 0.20760(8) 0.68827(13) 0.22340(16) 0.0489(3) Uani d . 1 . .
C C3 0.16675(9) 0.83723(13) 0.18330(17) 0.0536(4) Uani d . 1 . .
C C4 0.12918(8) 0.85412(11) 0.35121(16) 0.0479(3) Uani d . 1 . .
C C11 0.0000 0.45850(15) 0.2500 0.0351(3) Uani d S 1 . .
C C12 0.04292(8) 0.34379(12) 0.34572(17) 0.0456(3) Uani d . 1 . .
C C13 0.0000 0.22420(18) 0.2500 0.0561(5) Uani d S 1 . .
H H13 0.0421(9) 0.1647(17) 0.190(2) 0.071(4) Uiso d . 1 . .
H H21 0.1859(9) 0.6060(16) 0.1639(18) 0.064(4) Uiso d . 1 . .
H H22 0.2693(10) 0.6906(17) 0.2224(19) 0.069(4) Uiso d . 1 . .
H H31 0.1201(10) 0.8302(17) 0.113(2) 0.072(5) Uiso d . 1 . .
H H32 0.2084(9) 0.9098(18) 0.1445(19) 0.069(4) Uiso d . 1 . .
H H41 0.0674(9) 0.8597(15) 0.3670(17) 0.059(4) Uiso d . 1 . .
H H42 0.1562(10) 0.9319(19) 0.413(2) 0.074(5) Uiso d . 1 . .
H H121 0.0225(9) 0.3462(15) 0.4496(19) 0.057(4) Uiso d . 1 . .
H H122 0.1040(9) 0.3508(16) 0.3344(17) 0.063(4) Uiso d . 1 . .

loop_
_atom_site_aniso_label
_atom_site_aniso_U_11
_atom_site_aniso_U_22
_atom_site_aniso_U_33
_atom_site_aniso_U_12
_atom_site_aniso_U_13
_atom_site_aniso_U_23
O1 0.0602(5) 0.0582(5) 0.0500(7) -0.0060(4) -0.0111(4) 0.0156(4)
O2 0.0567(6) 0.0391(5) 0.0466(9) 0.000 -0.0129(5) 0.000
C1 0.0386(5) 0.0400(5) 0.0445(8) -0.0075(3) -0.0075(4) 0.0020(4)
C2 0.0486(6) 0.0453(6) 0.0518(10) -0.0079(4) 0.0038(5) -0.0043(5)
C3 0.0719(8) 0.0447(6) 0.0449(10) -0.0134(5) -0.0094(6) 0.0055(5)
C4 0.0588(7) 0.0373(5) 0.0477(10) -0.0017(4) -0.0055(5) -0.0011(4)
C11 0.0350(6) 0.0416(6) 0.0284(10) 0.000 -0.0011(5) 0.000
C12 0.0490(6) 0.0473(6) 0.0404(10) 0.0081(4) -0.0030(5) 0.0047(4)
C13 0.0820(12) 0.0387(8) 0.0462(13) 0.000 0.0063(9) 0.000

loop_
_atom_type_symbol
_atom_type_description
_atom_type_scat_dispersion_real
_atom_type_scat_dispersion_imag
_atom_type_scat_source
C C 0.0033 0.0016 'International Tables Vol C Tables 4.2.6.8 and 6.1.1.4'
H H 0.0000 0.0000 'International Tables Vol C Tables 4.2.6.8 and 6.1.1.4'
O O 0.0106 0.0060 'International Tables Vol C Tables 4.2.6.8 and 6.1.1.4'

loop_
_geom_angle_atom_site_label_1
_geom_angle_atom_site_label_2
_geom_angle_atom_site_label_3
_geom_angle_site_symmetry_1
_geom_angle_site_symmetry_3
_geom_angle
_geom_angle_publ_flag
O1 C1 C2 . . 133.63(11) ?
O1 C1 C4 . . 133.58(11) ?
C2 C1 C4 . . 92.78(9) ?
C1 C2 C3 . . 88.35(9) ?
C1 C2 H21 . . 115.4(9) ?
C3 C2 H21 . . 112.7(8) ?
C1 C2 H22 . . 111.0(10) ?
C3 C2 H22 . . 113.9(10) ?
H21 C2 H22 . . 113.2(12) ?
C4 C3 C2 . . 90.46(9) ?
C4 C3 H31 . . 110.4(10) ?
C2 C3 H31 . . 114.6(9) ?
C4 C3 H32 . . 117.4(10) ?
C2 C3 H32 . . 113.5(9) ?
H31 C3 H32 . . 109.6(14) ?
C1 C4 C3 . . 88.31(9) ?
C1 C4 H41 . . 114.5(8) ?
C3 C4 H41 . . 116.6(9) ?
C1 C4 H42 . . 110.1(9) ?
C3 C4 H42 . . 115.9(9) ?
H41 C4 H42 . . 109.9(12) ?
O2 C11 C12 . . 133.41(6) ?
O2 C11 C12 . 2 133.40(6) ?
C12 C11 C12 . 2 93.19(12) ?
C11 C12 C13 . . 88.00(9) ?
C11 C12 H121 . . 112.3(9) ?
C13 C12 H121 . . 113.9(9) ?
C11 C12 H122 . . 111.9(9) ?
C13 C12 H122 . . 117.3(9) ?
H121 C12 H122 . . 111.4(12) ?
C12 C13 C12 . 2 90.80(12) ?
C12 C13 H13 . . 112.2(9) ?
C12 C13 H13 2 . 113.9(10) ?

loop_
_geom_bond_atom_site_label_1
_geom_bond_atom_site_label_2
_geom_bond_site_symmetry_2
_geom_bond_distance
_geom_bond_publ_flag
O1 C1 . 1.2028(14) ?
O2 C11 . 1.2016(16) ?
C1 C2 . 1.5026(18) ?
C1 C4 . 1.5126(15) ?
C2 C3 . 1.5419(18) ?
C2 H21 . 0.980(14) ?
C2 H22 . 0.956(16) ?
C3 C4 . 1.533(2) ?
C3 H31 . 0.981(16) ?
C3 H32 . 0.965(16) ?
C4 H41 . 0.959(13) ?
C4 H42 . 0.998(17) ?
C11 C12 . 1.5135(14) ?
C11 C12 2 1.5135(14) ?
C12 C13 . 1.5442(17) ?
C12 H121 . 0.931(16) ?
C12 H122 . 0.947(14) ?
C13 C12 2 1.5443(17) ?
C13 H13 . 0.967(15) ?

loop_
_geom_torsion_atom_site_label_1
_geom_torsion_atom_site_label_2
_geom_torsion_atom_site_label_3
_geom_torsion_atom_site_label_4
_geom_torsion_site_symmetry_1
_geom_torsion_site_symmetry_2
_geom_torsion_site_symmetry_3
_geom_torsion_site_symmetry_4
_geom_torsion
_geom_torsion_publ_flag
O1 C1 C2 C3 . . . . 178.28(12) ?
C4 C1 C2 C3 . . . . -2.30(9) ?
C1 C2 C3 C4 . . . . 2.26(8) ?
O1 C1 C4 C3 . . . . -178.27(12) ?
C2 C1 C4 C3 . . . . 2.31(9) ?
C2 C3 C4 C1 . . . . -2.25(8) ?
O2 C11 C12 C13 . . . . 180.0 ?
C12 C11 C12 C13 2 . . . 0.0 ?
C11 C12 C13 C12 . . . 2 0.0 ?
